data_7212187
loop_
_publ_author_name
'Du, Zi-Yi'
'Sun, Yu-Hui'
'Zhang, Xiu-Zhi'
'Luo, Shu-Fen'
'Xie, Yong-Rong'
'Wan, Dong-Bei'

_publ_section_title
;
 Novel double-chained or double-layered metal diphosphonates: synergic
 coordination effect of two closely linked phosphonate moieties promoted
 by large metal ionic radius
;
_journal_issue 6
_journal_name_full CrystEngComm
_journal_page_first 1774
_journal_paper_doi 10.1039/b921440b
_journal_volume 12
_journal_year 2010
_chemical_formula_sum 'C3 H9 N O6 P2 Pb'
_chemical_formula_weight 424.24
_chemical_name_systematic
;
?
;
_space_group_IT_number 2
_symmetry_cell_setting triclinic
_symmetry_space_group_name_Hall '-P 1'
_symmetry_space_group_name_H-M 'P -1'
_atom_sites_solution_hydrogens geom
_atom_sites_solution_primary direct
_atom_sites_solution_secondary difmap
_audit_creation_method SHELXL-97
_cell_angle_alpha 82.198(7)
_cell_angle_beta 81.800(7)
_cell_angle_gamma 81.286(8)
_cell_formula_units_Z 2
_cell_length_a 6.8238(8)
_cell_length_b 6.9867(8)
_cell_length_c 8.9138(9)
_cell_measurement_temperature 296(2)
_cell_volume 412.93(8)
_computing_cell_refinement 'Bruker XSCANS'
_computing_data_collection 'Bruker XSCANS'
_computing_data_reduction 'Bruker SHELXTL'
_computing_molecular_graphics 'Bruker SHELXTL'
_computing_publication_material 'Bruker SHELXTL'
_computing_structure_refinement 'SHELXL-97 (Sheldrick, 1997)'
_computing_structure_solution 'SHELXS-97 (Sheldrick, 1990)'
_diffrn_ambient_temperature 296(2)
_diffrn_measured_fraction_theta_full 0.971
_diffrn_measured_fraction_theta_max 0.971
_diffrn_measurement_device_type 'Bruker P4'
_diffrn_measurement_method '\w scans'
_diffrn_radiation_monochromator graphite
_diffrn_radiation_source 'fine-focus sealed tube'
_diffrn_radiation_type MoK\a
_diffrn_radiation_wavelength 0.71073
_diffrn_reflns_av_R_equivalents 0.0343
_diffrn_reflns_av_sigmaI/netI 0.0410
_diffrn_reflns_limit_h_max 8
_diffrn_reflns_limit_h_min -7
_diffrn_reflns_limit_k_max 9
_diffrn_reflns_limit_k_min -8
_diffrn_reflns_limit_l_max 11
_diffrn_reflns_limit_l_min -11
_diffrn_reflns_number 5045
_diffrn_reflns_theta_full 27.60
_diffrn_reflns_theta_max 27.60
_diffrn_reflns_theta_min 2.97
_exptl_absorpt_coefficient_mu 20.814
_exptl_absorpt_correction_T_max 0.084
_exptl_absorpt_correction_T_min 0.060
_exptl_absorpt_correction_type multi-scan
_exptl_crystal_colour colorless
_exptl_crystal_density_diffrn 3.412
_exptl_crystal_density_method 'not measured'
_exptl_crystal_description block
_exptl_crystal_F_000 388
_exptl_crystal_size_max 0.300
_exptl_crystal_size_mid 0.120
_exptl_crystal_size_min 0.120
_refine_diff_density_max 1.011
_refine_diff_density_min -1.474
_refine_diff_density_rms 0.263
_refine_ls_extinction_method none
_refine_ls_goodness_of_fit_ref 1.084
_refine_ls_hydrogen_treatment constr
_refine_ls_matrix_type full
_refine_ls_number_parameters 128
_refine_ls_number_reflns 1863
_refine_ls_number_restraints 3
_refine_ls_restrained_S_all 1.084
_refine_ls_R_factor_all 0.0281
_refine_ls_R_factor_gt 0.0251
_refine_ls_shift/su_max 0.000
_refine_ls_shift/su_mean 0.000
_refine_ls_structure_factor_coef Fsqd
_refine_ls_weighting_details 'calc w=1/[\s^2^(Fo^2^)+(0.0219P)^2^+1.1233P] where P=(Fo^2^+2Fc^2^)/3'
_refine_ls_weighting_scheme calc
_refine_ls_wR_factor_gt 0.0562
_refine_ls_wR_factor_ref 0.0578
_reflns_number_gt 1743
_reflns_number_total 1863
_reflns_threshold_expression >2sigma(I)
_cod_data_source_file b921440b.txt
_cod_data_source_block 1
_cod_depositor_comments
;
The following automatic conversions were performed:

'_symmetry_cell_setting' value 'Triclinic' changed to 'triclinic'
according to /home/saulius/struct/CIF-dictionaries/cif_core.dic
dictionary named 'cif_core.dic' version 2.4.2 from
2011-04-26.

'_exptl_absorpt_correction_type' value 'multi scan'
changed to 'multi-scan' according to
/home/saulius/struct/CIF-dictionaries/cif_core.dic dictionary named
'cif_core.dic' version 2.4.2 from 2011-04-26.

Automatic conversion script
Id: cif_fix_values 1891 2012-01-12 08:04:46Z andrius 
;
_cod_original_sg_symbol_H-M P-1
_cod_database_code 7212187

loop_
_symmetry_equiv_pos_as_xyz
'x, y, z'
'-x, -y, -z'

loop_
_atom_site_label
_atom_site_type_symbol
_atom_site_fract_x
_atom_site_fract_y
_atom_site_fract_z
_atom_site_U_iso_or_equiv
_atom_site_adp_type
_atom_site_occupancy
_atom_site_symmetry_multiplicity
_atom_site_calc_flag
_atom_site_refinement_flags
_atom_site_disorder_assembly
_atom_site_disorder_group
Pb1 Pb 0.27821(3) 0.38656(3) 0.12973(2) 0.01803(9) Uani 1 1 d . . .
P1 P 0.3824(3) 0.7846(2) 0.21562(17) 0.0234(4) Uani 1 1 d . A .
P2 P 0.7237(2) 0.4671(3) 0.27962(17) 0.0267(4) Uani 1 1 d . A .
N1 N 0.7917(14) 0.8147(13) 0.3016(8) 0.014(3) Uani 0.500(19) 1 d PD A 1
H1B H 0.8978 0.7189 0.3066 0.017 Uiso 0.500(19) 1 calc PR A 1
N1' N 0.6933(14) 0.9065(13) 0.2966(8) 0.013(3) Uani 0.500(19) 1 d PD A 2
H1'A H 0.5893 1.0046 0.2933 0.015 Uiso 0.500(19) 1 calc PR A 2
C1 C 0.6025(11) 0.7102(11) 0.3185(7) 0.0345(18) Uani 1 1 d D . .
H1A H 0.5514 0.6988 0.4274 0.041 Uiso 1 1 calc R A 1
C2 C 0.7893(13) 0.9225(12) 0.4258(9) 0.045(2) Uani 1 1 d D . .
H2A H 0.9075 0.9852 0.4122 0.068 Uiso 1 1 calc R A 1
H2B H 0.7855 0.8360 0.5193 0.068 Uiso 1 1 calc R A 1
H2C H 0.6734 1.0193 0.4302 0.068 Uiso 1 1 calc R A 1
C3 C 0.8264(9) 0.9327(10) 0.1478(7) 0.0253(14) Uani 1 1 d D . .
H3A H 0.9443 0.9941 0.1424 0.038 Uiso 1 1 calc R A 1
H3B H 0.7135 1.0307 0.1342 0.038 Uiso 1 1 calc R A 1
H3C H 0.8435 0.8484 0.0690 0.038 Uiso 1 1 calc R A 1
O1 O 0.3390(8) 1.0022(7) 0.2005(6) 0.0369(12) Uani 1 1 d . . .
O2 O 0.4334(6) 0.6918(6) 0.0640(4) 0.0201(9) Uani 1 1 d . . .
O3 O 0.2213(7) 0.6759(7) 0.3124(5) 0.0284(10) Uani 1 1 d . . .
O4 O 0.8497(7) 0.4827(8) 0.1271(5) 0.0302(11) Uani 1 1 d . . .
O5 O 0.5582(7) 0.3422(7) 0.3014(5) 0.0293(11) Uani 1 1 d . . .
O6 O 0.8744(7) 0.4003(9) 0.4001(5) 0.0375(13) Uani 1 1 d . . .
H6A H 0.8122 0.3839 0.4856 0.056 Uiso 1 1 calc R A .

loop_
_atom_site_aniso_label
_atom_site_aniso_U_11
_atom_site_aniso_U_22
_atom_site_aniso_U_33
_atom_site_aniso_U_23
_atom_site_aniso_U_13
_atom_site_aniso_U_12
Pb1 0.02058(13) 0.02012(13) 0.01454(12) -0.00209(8) -0.00005(8) -0.00841(9)
P1 0.0423(10) 0.0122(7) 0.0151(7) -0.0057(6) 0.0083(7) -0.0094(7)
P2 0.0174(8) 0.0526(11) 0.0121(7) 0.0009(7) -0.0024(6) -0.0151(7)
N1 0.015(6) 0.015(6) 0.012(5) -0.005(4) 0.000(4) 0.000(5)
N1' 0.013(5) 0.010(5) 0.013(5) -0.002(4) 0.000(4) 0.003(4)
C1 0.053(4) 0.049(5) 0.012(3) -0.010(3) 0.009(3) -0.044(4)
C2 0.060(5) 0.049(5) 0.039(4) -0.005(4) -0.021(4) -0.027(4)
C3 0.025(3) 0.029(3) 0.021(3) 0.000(3) 0.007(2) -0.014(3)
O1 0.063(4) 0.017(2) 0.030(3) -0.009(2) 0.010(2) -0.012(2)
O2 0.033(2) 0.0125(19) 0.0142(19) -0.0032(16) 0.0037(17) -0.0063(17)
O3 0.042(3) 0.022(2) 0.021(2) -0.0031(19) 0.0089(19) -0.016(2)
O4 0.023(2) 0.054(3) 0.014(2) 0.001(2) -0.0012(17) -0.014(2)
O5 0.022(2) 0.045(3) 0.023(2) 0.004(2) -0.0057(18) -0.014(2)
O6 0.022(2) 0.078(4) 0.015(2) 0.005(2) -0.0042(17) -0.021(2)

loop_
_atom_type_symbol
_atom_type_description
_atom_type_scat_dispersion_real
_atom_type_scat_dispersion_imag
_atom_type_scat_source
C C 0.0033 0.0016 'International Tables Vol C Tables 4.2.6.8 and 6.1.1.4'
H H 0.0000 0.0000 'International Tables Vol C Tables 4.2.6.8 and 6.1.1.4'
O O 0.0106 0.0060 'International Tables Vol C Tables 4.2.6.8 and 6.1.1.4'
N N 0.0061 0.0033 'International Tables Vol C Tables 4.2.6.8 and 6.1.1.4'
P P 0.1023 0.0942 'International Tables Vol C Tables 4.2.6.8 and 6.1.1.4'
Pb Pb -3.3944 10.1111 'International Tables Vol C Tables 4.2.6.8 and 6.1.1.4'

loop_
_geom_angle_atom_site_label_1
_geom_angle_atom_site_label_2
_geom_angle_atom_site_label_3
_geom_angle
_geom_angle_site_symmetry_1
_geom_angle_site_symmetry_3
O2 Pb1 O2 74.95(15) 2_665 .
O2 Pb1 O4 75.34(14) 2_665 2_665
O2 Pb1 O4 78.96(15) . 2_665
O2 Pb1 O5 81.36(14) 2_665 .
O2 Pb1 O5 75.76(14) . .
O4 Pb1 O5 149.23(15) 2_665 .
O2 Pb1 O1 81.07(14) 2_665 1_545
O2 Pb1 O1 146.33(16) . 1_545
O4 Pb1 O1 117.47(16) 2_665 1_545
O5 Pb1 O1 77.57(17) . 1_545
O2 Pb1 O3 127.55(14) 2_665 .
O2 Pb1 O3 56.41(13) . .
O4 Pb1 O3 109.84(15) 2_665 .
O5 Pb1 O3 69.56(15) . .
O1 Pb1 O3 130.02(14) 1_545 .
O2 Pb1 P1 99.82(10) 2_665 .
O2 Pb1 P1 28.45(9) . .
O4 Pb1 P1 98.42(12) 2_665 .
O5 Pb1 P1 65.88(12) . .
O1 Pb1 P1 142.71(12) 1_545 .
O3 Pb1 P1 28.59(10) . .
O1 P1 O3 115.6(3) . .
O1 P1 O2 115.9(3) . .
O3 P1 O2 106.4(3) . .
O1 P1 C1 108.2(3) . .
O3 P1 C1 103.7(3) . .
O2 P1 C1 105.9(3) . .
O1 P1 Pb1 147.4(2) . .
O3 P1 Pb1 58.23(18) . .
O2 P1 Pb1 49.78(16) . .
C1 P1 Pb1 104.3(2) . .
O4 P2 O5 117.8(3) . .
O4 P2 O6 105.7(3) . .
O5 P2 O6 112.0(3) . .
O4 P2 C1 109.0(3) . .
O5 P2 C1 105.5(3) . .
O6 P2 C1 106.1(3) . .
C2 N1 C3 113.5(7) . .
C2 N1 C1 111.4(7) . .
C3 N1 C1 112.3(6) . .
C2 N1 H1B 106.4 . .
C3 N1 H1B 106.4 . .
C1 N1 H1B 106.4 . .
C2 N1' C3 113.2(7) . .
C2 N1' C1 110.3(6) . .
C3 N1' C1 112.1(6) . .
C2 N1' H1'A 107.0 . .
C3 N1' H1'A 107.0 . .
C1 N1' H1'A 107.0 . .
N1 C1 N1' 31.9(4) . .
N1 C1 P2 98.9(5) . .
N1' C1 P2 129.2(6) . .
N1 C1 P1 126.9(5) . .
N1' C1 P1 100.5(5) . .
P2 C1 P1 110.9(3) . .
N1 C1 H1A 106.1 . .
N1' C1 H1A 101.9 . .
P2 C1 H1A 106.1 . .
P1 C1 H1A 106.1 . .
N1 C2 N1' 35.0(5) . .
N1 C2 H2A 109.5 . .
N1' C2 H2A 119.8 . .
N1 C2 H2B 109.5 . .
N1' C2 H2B 126.0 . .
H2A C2 H2B 109.5 . .
N1 C2 H2C 109.5 . .
N1' C2 H2C 74.6 . .
H2A C2 H2C 109.5 . .
H2B C2 H2C 109.5 . .
N1' C3 N1 33.1(5) . .
N1' C3 H3A 119.9 . .
N1 C3 H3A 109.5 . .
N1' C3 H3B 76.5 . .
N1 C3 H3B 109.5 . .
H3A C3 H3B 109.5 . .
N1' C3 H3C 125.0 . .
N1 C3 H3C 109.5 . .
H3A C3 H3C 109.5 . .
H3B C3 H3C 109.5 . .
P1 O1 Pb1 171.5(3) . 1_565
P1 O2 Pb1 140.0(3) . 2_665
P1 O2 Pb1 101.8(2) . .
Pb1 O2 Pb1 105.05(15) 2_665 .
P1 O3 Pb1 93.2(2) . .
P2 O4 Pb1 125.7(2) . 2_665
P2 O5 Pb1 124.2(2) . .
P2 O6 H6A 109.5 . .

loop_
_geom_bond_atom_site_label_1
_geom_bond_atom_site_label_2
_geom_bond_distance
_geom_bond_site_symmetry_2
Pb1 O2 2.473(4) 2_665
Pb1 O2 2.486(4) .
Pb1 O4 2.569(4) 2_665
Pb1 O5 2.572(4) .
Pb1 O1 2.657(5) 1_545
Pb1 O3 2.714(5) .
Pb1 P1 3.1873(17) .
P1 O1 1.495(5) .
P1 O3 1.528(5) .
P1 O2 1.551(4) .
P1 C1 1.842(8) .
P2 O4 1.502(5) .
P2 O5 1.504(5) .
P2 O6 1.569(4) .
P2 C1 1.828(8) .
N1 C2 1.419(10) .
N1 C3 1.508(9) .
N1 C1 1.557(10) .
N1 H1B 0.9100 .
N1' C2 1.429(10) .
N1' C3 1.503(9) .
N1' C1 1.567(10) .
N1' H1'A 0.9100 .
C1 H1A 0.9800 .
C2 H2A 0.9600 .
C2 H2B 0.9600 .
C2 H2C 0.9600 .
C3 H3A 0.9600 .
C3 H3B 0.9600 .
C3 H3C 0.9600 .
O1 Pb1 2.657(5) 1_565
O2 Pb1 2.473(4) 2_665
O4 Pb1 2.569(4) 2_665
O6 H6A 0.8200 .
